data_7028145
loop_
_publ_author_name
'Martins, Lu\'isa M. D. R. S.'
'Duarte, M. Teresa'
'Galv\~ao, Adelino M.'
'Resende, Catarina'
'Pombeiro, Armando J. L.'
'Henderson, Richard A.'
'Evans, David J.'

_publ_section_title
;
 Syntheses, properties and M\"ossbauer studies of mono- and di-nitrile
 phosphine complexes of iron(II). Crystal structures of
 trans-[Fe(NCR)2(Et2PCH2CH2PEt2)2][BF4]2 (R&#x2005;=&#x2005;Me or
 CH2C6H4OMe-4)&#x200A;&#x2020;
;
_journal_issue 19
_journal_name_full 'Journal of the Chemical Society, Dalton Transactions'
_journal_page_first 3311
_journal_paper_doi 10.1039/a804193h
_journal_year 1998
_chemical_formula_sum 'C38 H66 B2 F8 Fe N2 O2 P4'
_chemical_formula_weight 936.28
_chemical_name_systematic
; 
 ? 
;
_space_group_IT_number 14
_symmetry_cell_setting monoclinic
_symmetry_space_group_name_Hall '-P 2ybc'
_symmetry_space_group_name_H-M 'P 1 21/c 1'
_atom_sites_solution_hydrogens geom
_atom_sites_solution_primary direct
_atom_sites_solution_secondary difmap
_audit_creation_method SHELXL
_cell_angle_alpha 90.00
_cell_angle_beta 96.330(10)
_cell_angle_gamma 90.00
_cell_formula_units_Z 4
_cell_length_a 15.732(2)
_cell_length_b 17.723(2)
_cell_length_c 16.723(3)
_cell_measurement_reflns_used 25
_cell_measurement_temperature 293(2)
_cell_measurement_theta_max 12
_cell_measurement_theta_min 9
_cell_volume 4634.3(11)
_computing_cell_refinement 'CAD-4 software (Enraf Nonius, 1989)'
_computing_data_collection 'CAD-4 software (Enraf Nonius, 1989)'
_computing_data_reduction 'process-MolEN, (Fair, 1990)'
_computing_molecular_graphics 'ORTEP (Johnson, 1976)'
_computing_publication_material 'SHELXL-93 (Sheldrick, 1993)'
_computing_structure_refinement 'SHELXL-93 (Sheldrick, 1993)'
_computing_structure_solution 'SHELXS-86 (Sheldrick, 1990)'
_diffrn_ambient_temperature 293(2)
_diffrn_measurement_device 'CAD4-Enraf Nonius'
_diffrn_measurement_method '\w-2\q scan'
_diffrn_radiation_monochromator graphite
_diffrn_radiation_source 'fine-focus rotating anode'
_diffrn_radiation_type MoK\a
_diffrn_radiation_wavelength 0.71069
_diffrn_reflns_av_R_equivalents 0.0894
_diffrn_reflns_av_sigmaI/netI 0.2028
_diffrn_reflns_limit_h_max 0
_diffrn_reflns_limit_h_min -18
_diffrn_reflns_limit_k_max 0
_diffrn_reflns_limit_k_min -21
_diffrn_reflns_limit_l_max 19
_diffrn_reflns_limit_l_min -19
_diffrn_reflns_number 8421
_diffrn_reflns_theta_max 24.97
_diffrn_reflns_theta_min 1.68
_diffrn_standards_decay_% 0.018
_diffrn_standards_interval_count 100
_diffrn_standards_interval_time 3600
_diffrn_standards_number 3
_exptl_absorpt_coefficient_mu 0.530
_exptl_absorpt_correction_T_max 0.99
_exptl_absorpt_correction_T_min 0.92
_exptl_absorpt_correction_type 'empirical via \y-scan North et al. (1968)'
_exptl_crystal_colour yellow
_exptl_crystal_density_diffrn 1.342
_exptl_crystal_density_meas ?
_exptl_crystal_F_000 1968
_exptl_crystal_size_max 0.3
_exptl_crystal_size_mid 0.3
_exptl_crystal_size_min 0.2
_refine_diff_density_max 0.946
_refine_diff_density_min -0.428
_refine_diff_density_rms 0.104
_refine_ls_extinction_coef none
_refine_ls_extinction_method none
_refine_ls_goodness_of_fit_all 1.068
_refine_ls_goodness_of_fit_obs 1.293
_refine_ls_hydrogen_treatment noref
_refine_ls_matrix_type full
_refine_ls_number_parameters 517
_refine_ls_number_reflns 6010
_refine_ls_number_restraints 260
_refine_ls_restrained_S_all 1.199
_refine_ls_restrained_S_obs 1.268
_refine_ls_R_factor_all 0.3135
_refine_ls_R_factor_obs 0.1361
_refine_ls_shift/esd_max -0.404
_refine_ls_shift/esd_mean 0.018
_refine_ls_structure_factor_coef Fsqd
_refine_ls_weighting_details 'w=1/[\s^2^(Fo^2^)+(0.1536P)^2^+22.5760P] where P=(Fo^2^+2Fc^2^)/3'
_refine_ls_weighting_scheme calc
_refine_ls_wR_factor_all 0.4743
_refine_ls_wR_factor_obs 0.2975
_reflns_number_observed 2800
_reflns_number_total 8107
_reflns_observed_criterion >2sigma(I)
_cod_data_source_file h804193sup1.cif
_cod_data_source_block shelxb
_cod_depositor_comments
;
The following automatic conversions were performed:

'_exptl_crystal_density_meas' value 'not measured' was changed to '?'
- the value is perceived as not measured.

Automatic conversion script
Id: cif_fix_values 3008 2015-01-20 13:52:24Z robertas 

The following automatic conversions were performed:

'_refine_ls_weighting_scheme' value 'calc
w=1/[\s^2^(Fo^2^)+(0.1536P)^2^+22.5760P] where P=(Fo^2^+2Fc^2^)/3'
was changed to 'calc'. New tag '_refine_ls_weighting_details' was
created. The value of the new tag was set to
'w=1/[\s^2^(Fo^2^)+(0.1536P)^2^+22.5760P] where P=(Fo^2^+2Fc^2^)/3'.

Automatic conversion script
Id: cif_fix_values 3143 2015-03-26 13:38:13Z robertas 
;
_cod_original_sg_symbol_H-M P21/c
_cod_database_code 7028145

loop_
_symmetry_equiv_pos_as_xyz
'x, y, z'
'-x, y+1/2, -z+1/2'
'-x, -y, -z'
'x, -y-1/2, z-1/2'

loop_
_atom_site_aniso_label
_atom_site_aniso_U_11
_atom_site_aniso_U_22
_atom_site_aniso_U_33
_atom_site_aniso_U_23
_atom_site_aniso_U_13
_atom_site_aniso_U_12
Fe1 0.048(2) 0.046(2) 0.038(2) 0.0028(15) -0.0008(13) 0.003(2)
P101 0.064(3) 0.056(3) 0.049(2) 0.017(2) -0.001(2) -0.003(2)
C110 0.099(10) 0.079(9) 0.099(10) 0.015(8) 0.010(8) 0.009(8)
C111 0.074(9) 0.088(9) 0.084(9) 0.021(8) 0.007(7) -0.020(7)
C112 0.142(17) 0.163(17) 0.160(17) 0.063(14) 0.011(14) -0.071(14)
C113 0.114(11) 0.113(11) 0.105(10) 0.012(8) -0.007(8) -0.010(9)
C114 0.162(18) 0.156(17) 0.138(16) 0.029(15) 0.032(15) 0.026(15)
P102 0.055(3) 0.068(3) 0.053(2) -0.007(2) -0.004(2) 0.009(2)
C120 0.118(11) 0.086(9) 0.102(10) 0.000(8) 0.008(8) 0.009(8)
C121 0.059(8) 0.067(8) 0.071(8) -0.010(7) 0.005(7) 0.002(7)
C122 0.099(13) 0.100(13) 0.085(12) -0.029(10) 0.010(10) -0.019(11)
C123 0.095(10) 0.104(10) 0.102(10) -0.010(8) 0.002(8) 0.004(8)
C124 0.111(15) 0.151(17) 0.132(16) 0.002(14) -0.006(13) -0.019(13)
N101 0.036(6) 0.044(7) 0.056(7) -0.002(6) -0.004(5) -0.010(6)
C101 0.049(7) 0.058(7) 0.045(6) -0.002(6) 0.008(6) -0.009(7)
C102 0.062(8) 0.070(8) 0.070(8) -0.003(7) -0.012(7) -0.002(7)
C103 0.050(7) 0.061(8) 0.053(7) 0.007(6) 0.002(6) -0.013(6)
C104 0.072(8) 0.077(9) 0.075(8) 0.003(7) 0.004(7) -0.006(7)
C105 0.068(8) 0.065(8) 0.066(8) 0.009(7) 0.009(7) -0.005(7)
C106 0.053(7) 0.068(8) 0.062(8) 0.003(7) 0.002(6) -0.015(7)
C107 0.077(9) 0.080(9) 0.077(9) 0.011(7) 0.006(7) -0.009(7)
C108 0.066(8) 0.068(8) 0.072(8) -0.001(7) -0.009(7) -0.011(7)
O1 0.078(9) 0.102(11) 0.093(10) 0.016(8) 0.030(8) -0.007(8)
C109 0.133(16) 0.117(15) 0.121(15) 0.004(13) 0.030(13) 0.017(13)
Fe2 0.043(2) 0.050(2) 0.062(2) -0.006(2) 0.0160(14) -0.003(2)
P201 0.064(3) 0.062(3) 0.066(3) -0.006(2) 0.028(2) -0.001(2)
C210 0.158(13) 0.143(13) 0.136(12) 0.013(9) 0.032(9) 0.036(9)
C211 0.080(9) 0.083(9) 0.076(9) -0.004(7) 0.004(7) -0.004(7)
C212 0.120(14) 0.114(14) 0.085(12) -0.028(11) 0.031(11) -0.018(12)
C213 0.111(11) 0.129(12) 0.115(11) -0.014(9) 0.039(9) -0.010(9)
C214 0.155(17) 0.181(19) 0.147(17) 0.005(15) 0.057(15) -0.022(15)
P202 0.058(3) 0.060(3) 0.071(3) 0.002(2) 0.017(2) 0.005(2)
C220 0.102(10) 0.122(11) 0.101(10) 0.007(9) 0.017(8) 0.019(9)
C221 0.105(11) 0.122(11) 0.129(11) 0.020(9) 0.000(9) -0.001(9)
C222 0.104(14) 0.153(17) 0.133(15) 0.016(14) -0.002(13) -0.018(13)
C223 0.154(13) 0.137(13) 0.138(13) 0.002(9) 0.016(9) 0.012(9)
C224 0.226(22) 0.170(20) 0.202(21) 0.025(17) 0.053(17) -0.035(17)
N201 0.044(7) 0.053(8) 0.058(8) -0.007(7) 0.018(6) 0.009(7)
C201 0.057(8) 0.052(7) 0.064(8) 0.001(6) 0.022(6) 0.006(7)
C202 0.050(7) 0.057(8) 0.079(8) 0.002(7) 0.006(7) -0.001(6)
C203 0.051(7) 0.052(7) 0.068(8) -0.009(6) 0.009(6) -0.007(6)
C204 0.073(9) 0.076(9) 0.072(8) -0.001(7) -0.007(7) -0.007(7)
C205 0.090(9) 0.088(9) 0.084(9) -0.010(8) 0.018(8) -0.002(8)
C206 0.063(8) 0.071(8) 0.069(8) -0.001(7) 0.015(7) -0.001(7)
C207 0.057(8) 0.063(8) 0.063(8) -0.002(7) 0.010(7) -0.003(7)
C208 0.069(8) 0.068(8) 0.067(8) 0.008(7) 0.016(7) -0.010(7)
O2 0.057(8) 0.143(13) 0.121(12) -0.001(10) 0.039(8) 0.005(9)
C209 0.090(14) 0.120(15) 0.143(16) 0.017(13) 0.013(13) -0.001(12)
B1 0.088(11) 0.097(11) 0.085(10) 0.003(9) 0.019(9) 0.010(9)
F11 0.185(16) 0.188(16) 0.162(14) 0.077(13) 0.067(12) 0.060(13)
F12 0.210(19) 0.138(14) 0.274(23) 0.015(15) 0.098(17) 0.027(13)
F13 0.132(16) 0.322(29) 0.463(40) 0.262(30) -0.063(20) -0.017(17)
F14 0.458(45) 0.318(35) 0.240(26) -0.116(25) 0.169(29) -0.090(31)
B2 0.037(7) 0.045(8) 0.055(8) 0.002(7) 0.000(6) 0.019(6)
F21 0.275(28) 0.353(33) 0.174(20) 0.015(21) -0.026(20) -0.029(25)
F22 0.221(25) 0.274(30) 0.399(40) 0.067(27) 0.011(26) 0.086(22)
F23 0.303(33) 0.230(27) 0.348(36) -0.052(25) -0.075(28) -0.045(24)
F24 0.322(36) 0.492(53) 0.226(26) -0.042(30) 0.085(26) -0.012(37)

loop_
_atom_site_label
_atom_site_type_symbol
_atom_site_fract_x
_atom_site_fract_y
_atom_site_fract_z
_atom_site_U_iso_or_equiv
_atom_site_thermal_displace_type
_atom_site_occupancy
_atom_site_calc_flag
_atom_site_refinement_flags
Fe1 Fe 1.0000 0.5000 0.5000 0.0444(8) Uani 1 d S
P101 P 0.9677(3) 0.4146(2) 0.5952(2) 0.0569(11) Uani 1 d .
C110 C 1.0277(13) 0.3296(11) 0.5804(12) 0.093(6) Uani 1 d U
H1A H 1.0883(13) 0.3381(11) 0.5956(12) 0.111 Uiso 1 calc R
H1B H 1.0090(13) 0.2889(11) 0.6131(12) 0.111 Uiso 1 calc R
C111 C 0.8584(11) 0.3797(11) 0.5834(11) 0.082(6) Uani 1 d U
H2A H 0.8214(11) 0.4214(11) 0.5944(11) 0.099 Uiso 1 calc R
H2B H 0.8443(11) 0.3663(11) 0.5273(11) 0.099 Uiso 1 calc R
C112 C 0.8358(17) 0.3154(15) 0.6319(16) 0.156(11) Uani 1 d U
H3A H 0.7763(17) 0.3037(15) 0.6190(16) 0.187 Uiso 1 calc R
H3B H 0.8466(17) 0.3278(15) 0.6880(16) 0.187 Uiso 1 calc R
H3C H 0.8697(17) 0.2724(15) 0.6205(16) 0.187 Uiso 1 calc R
C113 C 0.9806(15) 0.4303(14) 0.7075(13) 0.112(7) Uani 1 d U
H4A H 0.9455(15) 0.4728(14) 0.7202(13) 0.134 Uiso 1 calc R
H4B H 0.9607(15) 0.3860(14) 0.7340(13) 0.134 Uiso 1 calc R
C114 C 1.0686(18) 0.4450(16) 0.7378(16) 0.151(10) Uani 1 d U
H5A H 1.0728(18) 0.4527(16) 0.7949(16) 0.181 Uiso 1 calc R
H5B H 1.0881(18) 0.4893(16) 0.7123(16) 0.181 Uiso 1 calc R
H5C H 1.1033(18) 0.4026(16) 0.7262(16) 0.181 Uiso 1 calc R
P102 P 1.0393(3) 0.3940(3) 0.4328(3) 0.0594(12) Uani 1 d .
C120 C 1.0114(15) 0.3096(11) 0.4917(13) 0.102(7) Uani 1 d U
H6A H 0.9518(15) 0.2963(11) 0.4778(13) 0.123 Uiso 1 calc R
H6B H 1.0465(15) 0.2669(11) 0.4797(13) 0.123 Uiso 1 calc R
C121 C 0.9839(11) 0.3718(9) 0.3337(10) 0.066(5) Uani 1 d U
H7A H 0.9231(11) 0.3781(9) 0.3365(10) 0.079 Uiso 1 calc R
H7B H 1.0008(11) 0.4090(9) 0.2960(10) 0.079 Uiso 1 calc R
C122 C 0.9973(13) 0.2961(11) 0.2995(11) 0.095(6) Uani 1 d U
H8A H 0.9648(13) 0.2920(11) 0.2477(11) 0.114 Uiso 1 calc R
H8B H 0.9788(13) 0.2581(11) 0.3347(11) 0.114 Uiso 1 calc R
H8C H 1.0569(13) 0.2892(11) 0.2941(11) 0.114 Uiso 1 calc R
C123 C 1.1525(13) 0.3762(13) 0.4247(13) 0.101(7) Uani 1 d U
H9A H 1.1848(13) 0.3939(13) 0.4739(13) 0.121 Uiso 1 calc R
H9B H 1.1605(13) 0.3221(13) 0.4225(13) 0.121 Uiso 1 calc R
C124 C 1.1892(16) 0.4088(15) 0.3589(15) 0.133(9) Uani 1 d U
H10A H 1.2485(16) 0.3952(15) 0.3619(15) 0.159 Uiso 1 calc R
H10B H 1.1841(16) 0.4627(15) 0.3610(15) 0.159 Uiso 1 calc R
H10C H 1.1598(16) 0.3905(15) 0.3093(15) 0.159 Uiso 1 calc R
N101 N 1.1125(7) 0.5060(7) 0.5538(7) 0.046(3) Uani 1 d .
C101 C 1.1809(9) 0.5083(9) 0.5840(8) 0.051(4) Uani 1 d U
C102 C 1.2720(10) 0.5108(10) 0.6179(10) 0.069(5) Uani 1 d U
H11A H 1.2804(10) 0.4790(10) 0.6654(10) 0.082 Uiso 1 calc R
H11B H 1.2873(10) 0.5620(10) 0.6339(10) 0.082 Uiso 1 calc R
C103 C 1.3295(9) 0.4836(9) 0.5559(9) 0.055(4) Uani 1 d U
C104 C 1.3590(11) 0.4118(11) 0.5575(11) 0.075(5) Uani 1 d U
H12 H 1.3484(11) 0.3789(11) 0.5986(11) 0.090 Uiso 1 calc R
C105 C 1.4051(11) 0.3889(10) 0.4961(10) 0.066(5) Uani 1 d U
H12 H 1.4232(11) 0.3391(10) 0.4940(10) 0.079 Uiso 1 calc R
C106 C 1.4251(10) 0.4405(10) 0.4366(10) 0.061(4) Uani 1 d U
C107 C 1.3974(11) 0.5131(11) 0.4420(11) 0.078(5) Uani 1 d U
H13 H 1.4131(11) 0.5481(11) 0.4049(11) 0.094 Uiso 1 calc R
C108 C 1.3490(11) 0.5364(10) 0.4978(10) 0.070(5) Uani 1 d U
H14 H 1.3289(11) 0.5858(10) 0.4983(10) 0.084 Uiso 1 calc R
O1 O 1.4700(8) 0.4210(8) 0.3749(8) 0.090(4) Uani 1 d .
C109 C 1.4976(16) 0.3437(14) 0.3705(14) 0.122(8) Uani 1 d U
H15A H 1.5283(16) 0.3373(14) 0.3245(14) 0.147 Uiso 1 calc R
H15B H 1.4486(16) 0.3111(14) 0.3657(14) 0.147 Uiso 1 calc R
H15C H 1.5342(16) 0.3312(14) 0.4185(14) 0.147 Uiso 1 calc R
Fe2 Fe 0.5000 0.5000 1.0000 0.0505(8) Uani 1 d S
P201 P 0.5466(3) 0.4643(3) 0.8805(3) 0.0627(12) Uani 1 d .
C210 C 0.4877(18) 0.5195(15) 0.8014(15) 0.144(10) Uani 1 d U
H17A H 0.5292(18) 0.5443(15) 0.7716(15) 0.173 Uiso 1 calc R
H17B H 0.4561(18) 0.4845(15) 0.7648(15) 0.173 Uiso 1 calc R
C211 C 0.5216(12) 0.3694(10) 0.8465(11) 0.080(5) Uani 1 d U
H18A H 0.5597(12) 0.3352(10) 0.8783(11) 0.096 Uiso 1 calc R
H18B H 0.4638(12) 0.3579(10) 0.8578(11) 0.096 Uiso 1 calc R
C212 C 0.5279(14) 0.3526(12) 0.7570(12) 0.105(7) Uani 1 d U
H19A H 0.5133(14) 0.3008(12) 0.7460(12) 0.126 Uiso 1 calc R
H19B H 0.5852(14) 0.3619(12) 0.7450(12) 0.126 Uiso 1 calc R
H19C H 0.4890(14) 0.3847(12) 0.7244(12) 0.126 Uiso 1 calc R
C213 C 0.6646(14) 0.4753(14) 0.8737(14) 0.116(8) Uani 1 d U
H20A H 0.6842(14) 0.5169(14) 0.9086(14) 0.140 Uiso 1 calc R
H20B H 0.6923(14) 0.4302(14) 0.8967(14) 0.140 Uiso 1 calc R
C214 C 0.6968(18) 0.4881(16) 0.7972(16) 0.158(11) Uani 1 d U
H21A H 0.7579(18) 0.4923(16) 0.8051(16) 0.190 Uiso 1 calc R
H21B H 0.6728(18) 0.5339(16) 0.7738(16) 0.190 Uiso 1 calc R
H21C H 0.6809(18) 0.4465(16) 0.7618(16) 0.190 Uiso 1 calc R
P202 P 0.5944(3) 0.4261(3) 1.0782(3) 0.0622(12) Uani 1 d .
C220 C 0.5673(14) 0.4278(14) 1.1791(12) 0.108(7) Uani 1 d U
H22A H 0.5438(14) 0.3789(14) 1.1904(12) 0.130 Uiso 1 calc R
H22B H 0.6199(14) 0.4338(14) 1.2147(12) 0.130 Uiso 1 calc R
C221 C 0.7054(14) 0.4516(14) 1.0852(15) 0.120(8) Uani 1 d U
H23A H 0.7251(14) 0.4410(14) 1.0334(15) 0.144 Uiso 1 calc R
H23B H 0.7089(14) 0.5058(14) 1.0928(15) 0.144 Uiso 1 calc R
C222 C 0.7687(15) 0.4157(15) 1.1492(14) 0.131(9) Uani 1 d U
H24A H 0.8249(15) 0.4352(15) 1.1448(14) 0.157 Uiso 1 calc R
H24B H 0.7687(15) 0.3620(15) 1.1418(14) 0.157 Uiso 1 calc R
H24C H 0.7525(15) 0.4272(15) 1.2015(14) 0.157 Uiso 1 calc R
C223 C 0.5973(19) 0.3247(16) 1.0516(16) 0.143(10) Uani 1 d U
H25A H 0.5552(19) 0.3193(16) 1.0051(16) 0.171 Uiso 1 calc R
H25B H 0.6525(19) 0.3175(16) 1.0320(16) 0.171 Uiso 1 calc R
C224 C 0.5874(22) 0.2681(18) 1.0936(21) 0.197(15) Uani 1 d U
H26A H 0.5925(22) 0.2234(18) 1.0620(21) 0.237 Uiso 1 calc R
H26B H 0.5317(22) 0.2696(18) 1.1120(21) 0.237 Uiso 1 calc R
H26C H 0.6303(22) 0.2676(18) 1.1391(21) 0.237 Uiso 1 calc R
N201 N 0.4187(8) 0.4203(7) 0.9951(7) 0.051(3) Uani 1 d .
C201 C 0.3695(11) 0.3728(9) 0.9968(9) 0.056(4) Uani 1 d U
C202 C 0.3101(9) 0.3133(9) 1.0014(11) 0.062(4) Uani 1 d U
H27A H 0.3301(9) 0.2808(9) 1.0462(11) 0.075 Uiso 1 calc R
H27B H 0.3078(9) 0.2834(9) 0.9526(11) 0.075 Uiso 1 calc R
C203 C 0.2198(10) 0.3406(9) 1.0123(10) 0.057(4) Uani 1 d U
C204 C 0.1912(12) 0.3462(10) 1.0901(11) 0.075(5) Uani 1 d U
H28 H 0.2278(12) 0.3346(10) 1.1360(11) 0.090 Uiso 1 calc R
C205 C 0.1103(13) 0.3687(11) 1.0958(12) 0.086(6) Uani 1 d U
H28 H 0.0913(13) 0.3717(11) 1.1465(12) 0.104 Uiso 1 calc R
C206 C 0.0541(11) 0.3874(10) 1.0286(11) 0.067(5) Uani 1 d U
C207 C 0.0808(10) 0.3843(9) 0.9556(10) 0.061(4) Uani 1 d U
H29 H 0.0434(10) 0.3964(9) 0.9104(10) 0.073 Uiso 1 calc R
C208 C 0.1652(11) 0.3627(9) 0.9470(10) 0.068(5) Uani 1 d U
H30 H 0.1843(11) 0.3633(9) 0.8963(10) 0.081 Uiso 1 calc R
O2 O -0.0286(8) 0.4077(9) 1.0426(9) 0.105(5) Uani 1 d .
C209 C -0.0882(14) 0.4128(14) 0.9734(15) 0.118(8) Uani 1 d U
H31A H -0.1430(14) 0.4270(14) 0.9887(15) 0.141 Uiso 1 calc R
H32B H -0.0927(14) 0.3648(14) 0.9467(15) 0.141 Uiso 1 calc R
H33C H -0.0694(14) 0.4502(14) 0.9376(15) 0.141 Uiso 1 calc R
B1 B 0.2863(10) 0.2008(9) 0.2541(10) 0.090(7) Uani 1 d DU
F11 F 0.3325(10) 0.2299(9) 0.1991(9) 0.175(7) Uani 1 d D
F12 F 0.2986(12) 0.1279(8) 0.2701(12) 0.202(8) Uani 1 d D
F13 F 0.2037(10) 0.2171(13) 0.2397(17) 0.313(17) Uani 1 d D
F14 F 0.3133(18) 0.2350(14) 0.3240(12) 0.329(17) Uani 1 d D
B2 B 0.7462(9) 0.2354(9) 0.8681(9) 0.046(4) Uani 1 d DU
F21 F 0.6983(14) 0.2057(14) 0.8051(11) 0.271(12) Uani 1 d D
F22 F 0.8062(14) 0.1866(13) 0.8960(17) 0.300(14) Uani 1 d D
F23 F 0.7835(16) 0.2985(11) 0.8459(15) 0.302(14) Uani 1 d D
F24 F 0.6950(16) 0.2480(19) 0.9244(14) 0.342(17) Uani 1 d D

loop_
_atom_type_symbol
_atom_type_description
_atom_type_scat_dispersion_real
_atom_type_scat_dispersion_imag
_atom_type_scat_source
C C 0.0033 0.0016 'International Tables Vol C Tables 4.2.6.8 and 6.1.1.4'
H H 0.0000 0.0000 'International Tables Vol C Tables 4.2.6.8 and 6.1.1.4'
N N 0.0061 0.0033 'International Tables Vol C Tables 4.2.6.8 and 6.1.1.4'
B B 0.0013 0.0007 'International Tables Vol C Tables 4.2.6.8 and 6.1.1.4'
P P 0.1023 0.0942 'International Tables Vol C Tables 4.2.6.8 and 6.1.1.4'
F F 0.0171 0.0103 'International Tables Vol C Tables 4.2.6.8 and 6.1.1.4'
Fe Fe 0.3463 0.8444 'International Tables Vol C Tables 4.2.6.8 and 6.1.1.4'
O O 0.0106 0.0060 'International Tables Vol C Tables 4.2.6.8 and 6.1.1.4'

loop_
_geom_angle_atom_site_label_1
_geom_angle_atom_site_label_2
_geom_angle_atom_site_label_3
_geom_angle
_geom_angle_site_symmetry_1
_geom_angle_site_symmetry_3
N101 Fe1 N101 179.997(2) . 3_766
N101 Fe1 P101 91.5(4) . 3_766
N101 Fe1 P101 88.5(4) 3_766 3_766
N101 Fe1 P101 88.5(4) . .
N101 Fe1 P101 91.5(4) 3_766 .
P101 Fe1 P101 180.0 3_766 .
N101 Fe1 P102 89.5(4) . .
N101 Fe1 P102 90.6(4) 3_766 .
P101 Fe1 P102 96.2(2) 3_766 .
P101 Fe1 P102 83.8(2) . .
N101 Fe1 P102 90.5(4) . 3_766
N101 Fe1 P102 89.4(4) 3_766 3_766
P101 Fe1 P102 83.8(2) 3_766 3_766
P101 Fe1 P102 96.2(2) . 3_766
P102 Fe1 P102 180.0 . 3_766
C110 P101 C111 101.8(10) . .
C110 P101 C113 104.9(10) . .
C111 P101 C113 98.9(10) . .
C110 P101 Fe1 107.2(7) . .
C111 P101 Fe1 115.4(6) . .
C113 P101 Fe1 125.8(8) . .
C120 C110 P101 107.1(14) . .
C112 C111 P101 119.3(16) . .
C114 C113 P101 111.6(18) . .
C121 P102 C123 105.4(9) . .
C121 P102 C120 100.9(9) . .
C123 P102 C120 100.8(10) . .
C121 P102 Fe1 119.4(5) . .
C123 P102 Fe1 119.4(7) . .
C120 P102 Fe1 107.7(7) . .
C110 C120 P102 107.6(14) . .
C122 C121 P102 118.1(13) . .
C124 C123 P102 118.0(17) . .
C101 N101 Fe1 177.7(12) . .
N101 C101 C102 176.2(15) . .
C101 C102 C103 110.5(13) . .
C104 C103 C108 122.6(16) . .
C104 C103 C102 120.7(15) . .
C108 C103 C102 116.7(15) . .
C103 C104 C105 117.9(17) . .
C104 C105 C106 120.7(17) . .
O1 C106 C107 119.2(16) . .
O1 C106 C105 123.1(16) . .
C107 C106 C105 117.8(17) . .
C108 C107 C106 123.4(18) . .
C107 C108 C103 117.5(17) . .
C106 O1 C109 117.7(15) . .
N201 Fe2 N201 179.998(2) 3_667 .
N201 Fe2 P202 90.5(4) 3_667 .
N201 Fe2 P202 89.5(4) . .
N201 Fe2 P202 89.5(4) 3_667 3_667
N201 Fe2 P202 90.5(4) . 3_667
P202 Fe2 P202 179.999(2) . 3_667
N201 Fe2 P201 88.0(3) 3_667 .
N201 Fe2 P201 92.0(3) . .
P202 Fe2 P201 95.2(2) . .
P202 Fe2 P201 84.8(2) 3_667 .
N201 Fe2 P201 92.0(3) 3_667 3_667
N201 Fe2 P201 88.0(3) . 3_667
P202 Fe2 P201 84.8(2) . 3_667
P202 Fe2 P201 95.2(2) 3_667 3_667
P201 Fe2 P201 179.998(1) . 3_667
C211 P201 C210 101.3(11) . .
C211 P201 C213 105.0(10) . .
C210 P201 C213 109.1(12) . .
C211 P201 Fe2 116.9(6) . .
C210 P201 Fe2 107.4(8) . .
C213 P201 Fe2 115.9(7) . .
C220 C210 P201 119.4(20) 3_667 .
C212 C211 P201 116.9(14) . .
C214 C213 P201 120.9(20) . .
C220 P202 C221 105.4(11) . .
C220 P202 C223 104.9(12) . .
C221 P202 C223 102.1(13) . .
C220 P202 Fe2 108.9(7) . .
C221 P202 Fe2 117.4(8) . .
C223 P202 Fe2 116.8(9) . .
C210 C220 P202 118.1(19) 3_667 .
C222 C221 P202 119.9(17) . .
C224 C223 P202 129.8(27) . .
C201 N201 Fe2 176.0(13) . .
N201 C201 C202 178.1(18) . .
C201 C202 C203 113.4(13) . .
C208 C203 C204 118.4(15) . .
C208 C203 C202 120.2(15) . .
C204 C203 C202 121.3(16) . .
C205 C204 C203 118.8(18) . .
C204 C205 C206 122.3(19) . .
C207 C206 O2 123.9(17) . .
C207 C206 C205 119.5(17) . .
O2 C206 C205 116.5(17) . .
C206 C207 C208 120.1(17) . .
C203 C208 C207 120.8(16) . .
C206 O2 C209 115.2(16) . .
F13 B1 F12 111.5(15) . .
F13 B1 F11 112.8(15) . .
F12 B1 F11 115.8(14) . .
F13 B1 F14 105.6(16) . .
F12 B1 F14 103.8(15) . .
F11 B1 F14 106.3(15) . .
F24 B2 F22 109.1(16) . .
F24 B2 F23 112.2(17) . .
F22 B2 F23 109.0(15) . .
F24 B2 F21 107.1(15) . .
F22 B2 F21 109.8(16) . .
F23 B2 F21 109.7(15) . .

loop_
_geom_bond_atom_site_label_1
_geom_bond_atom_site_label_2
_geom_bond_distance
_geom_bond_site_symmetry_2
Fe1 N101 1.898(11) .
Fe1 N101 1.898(11) 3_766
Fe1 P101 2.293(4) 3_766
Fe1 P101 2.293(4) .
Fe1 P102 2.308(4) .
Fe1 P102 2.308(4) 3_766
P101 C110 1.81(2) .
P101 C111 1.82(2) .
P101 C113 1.89(2) .
C110 C120 1.52(3) .
C111 C112 1.47(2) .
C113 C114 1.44(3) .
P102 C121 1.83(2) .
P102 C123 1.83(2) .
P102 C120 1.87(2) .
C121 C122 1.48(2) .
C123 C124 1.42(3) .
N101 C101 1.14(2) .
C101 C102 1.48(2) .
C102 C103 1.53(2) .
C103 C104 1.35(2) .
C103 C108 1.41(2) .
C104 C105 1.38(2) .
C105 C106 1.41(2) .
C106 O1 1.36(2) .
C106 C107 1.36(2) .
C107 C108 1.33(2) .
O1 C109 1.44(2) .
Fe2 N201 1.901(13) 3_667
Fe2 N201 1.901(13) .
Fe2 P202 2.281(5) .
Fe2 P202 2.281(5) 3_667
Fe2 P201 2.292(4) .
Fe2 P201 2.292(4) 3_667
P201 C211 1.80(2) .
P201 C210 1.82(3) .
P201 C213 1.88(2) .
C210 C220 1.34(3) 3_667
C211 C212 1.54(2) .
C213 C214 1.45(3) .
P202 C220 1.79(2) .
P202 C221 1.79(2) .
P202 C223 1.85(3) .
C220 C210 1.34(3) 3_667
C221 C222 1.52(3) .
C223 C224 1.24(3) .
N201 C201 1.15(2) .
C201 C202 1.42(2) .
C202 C203 1.53(2) .
C203 C208 1.37(2) .
C203 C204 1.43(2) .
C204 C205 1.35(2) .
C205 C206 1.39(2) .
C206 C207 1.33(2) .
C206 O2 1.39(2) .
C207 C208 1.41(2) .
O2 C209 1.41(2) .
B1 F13 1.327(9) .
B1 F12 1.329(9) .
B1 F11 1.338(9) .
B1 F14 1.343(10) .
B2 F24 1.323(9) .
B2 F22 1.327(9) .
B2 F23 1.334(9) .
B2 F21 1.335(9) .
